data_7202274
loop_
_publ_author_name
'Thu\'ery, Pierre'

_publ_section_title
;
 The first uranyl--lanthanide heterometallic complexes: metal--organic
 frameworks with DOTA and oxalato ligands
;
_journal_issue 9
_journal_name_full CrystEngComm
_journal_page_first 1126
_journal_paper_doi 10.1039/b808611g
_journal_volume 10
_journal_year 2008
_chemical_formula_sum 'C18 H33 Eu N4 O21 U2'
_chemical_formula_weight 1269.50
_space_group_IT_number 2
_symmetry_cell_setting triclinic
_symmetry_space_group_name_Hall '-P 1'
_symmetry_space_group_name_H-M 'P -1'
_atom_sites_solution_hydrogens geom
_atom_sites_solution_primary heavy
_atom_sites_solution_secondary difmap
_audit_creation_method SHELXL-97
_cell_angle_alpha 73.824(6)
_cell_angle_beta 83.730(5)
_cell_angle_gamma 83.882(6)
_cell_formula_units_Z 2
_cell_length_a 8.1894(8)
_cell_length_b 12.3511(10)
_cell_length_c 15.9186(16)
_cell_measurement_reflns_used 69396
_cell_measurement_temperature 100(2)
_cell_measurement_theta_max 25.68
_cell_measurement_theta_min 2.94
_cell_volume 1532.2(3)
_computing_cell_refinement 'HKL2000 (Otwinowski & Minor, 1997)'
_computing_data_collection 'COLLECT (Nonius, 1998)'
_computing_data_reduction 'HKL2000 (Otwinowski & Minor, 1997)'
_computing_molecular_graphics 'SHELXTL (Sheldrick, 1999)'
_computing_publication_material 'SHELXTL (Sheldrick, 1999); PLATON (Spek, 2003)'
_computing_structure_refinement 'SHELXL-97 (Sheldrick, 1997)'
_computing_structure_solution 'SHELXS-97 (Sheldrick, 1997)'
_diffrn_ambient_temperature 100(2)
_diffrn_measured_fraction_theta_full 0.996
_diffrn_measured_fraction_theta_max 0.996
_diffrn_measurement_device_type 'Nonius Kappa-CCD area-detector diffractometer'
_diffrn_measurement_method 'two \f and nine \w scans with 2\% steps (527 frames)'
_diffrn_radiation_monochromator graphite
_diffrn_radiation_source 'fine-focus sealed tube'
_diffrn_radiation_type MoK\a
_diffrn_radiation_wavelength 0.71073
_diffrn_reflns_av_R_equivalents 0.0418
_diffrn_reflns_av_sigmaI/netI 0.0542
_diffrn_reflns_limit_h_max 9
_diffrn_reflns_limit_h_min -9
_diffrn_reflns_limit_k_max 15
_diffrn_reflns_limit_k_min -15
_diffrn_reflns_limit_l_max 19
_diffrn_reflns_limit_l_min -19
_diffrn_reflns_number 69396
_diffrn_reflns_theta_full 25.68
_diffrn_reflns_theta_max 25.68
_diffrn_reflns_theta_min 2.94
_diffrn_standards_decay_% 0
_diffrn_standards_interval_time 0
_diffrn_standards_number 0
_exptl_absorpt_coefficient_mu 12.660
_exptl_absorpt_correction_T_max 0.603
_exptl_absorpt_correction_T_min 0.511
_exptl_absorpt_correction_type multi-scan
_exptl_absorpt_process_details 'SCALEPACK (Otwinowski & Minor, 1997)'
_exptl_crystal_colour 'translucent light yellow'
_exptl_crystal_density_diffrn 2.752
_exptl_crystal_density_method 'not measured'
_exptl_crystal_description parallelepiped
_exptl_crystal_F_000 1168
_exptl_crystal_size_max 0.10
_exptl_crystal_size_mid 0.06
_exptl_crystal_size_min 0.04
_refine_diff_density_max 1.232
_refine_diff_density_min -1.939
_refine_diff_density_rms 0.186
_refine_ls_extinction_method none
_refine_ls_goodness_of_fit_ref 1.008
_refine_ls_hydrogen_treatment constr
_refine_ls_matrix_type full
_refine_ls_number_parameters 433
_refine_ls_number_reflns 5773
_refine_ls_number_restraints 6
_refine_ls_restrained_S_all 1.009
_refine_ls_R_factor_all 0.0475
_refine_ls_R_factor_gt 0.0326
_refine_ls_shift/su_max 0.000
_refine_ls_shift/su_mean 0.000
_refine_ls_structure_factor_coef Fsqd
_refine_ls_weighting_details 'calc w=1/[\s^2^(Fo^2^)+(0.0319P)^2^+1.4712P] where P=(Fo^2^+2Fc^2^)/3'
_refine_ls_weighting_scheme calc
_refine_ls_wR_factor_gt 0.0688
_refine_ls_wR_factor_ref 0.0731
_reflns_number_gt 4552
_reflns_number_total 5773
_reflns_threshold_expression >2sigma(I)
_cod_data_source_file b808611g.txt
_cod_data_source_block 2
_cod_database_code 7202274

loop_
_symmetry_equiv_pos_as_xyz
'x, y, z'
'-x, -y, -z'

loop_
_atom_site_label
_atom_site_type_symbol
_atom_site_fract_x
_atom_site_fract_y
_atom_site_fract_z
_atom_site_U_iso_or_equiv
_atom_site_adp_type
_atom_site_occupancy
_atom_site_symmetry_multiplicity
_atom_site_calc_flag
_atom_site_refinement_flags
_atom_site_disorder_assembly
_atom_site_disorder_group
U1 U 0.86645(4) 0.23806(2) -0.122218(17) 0.02201(9) Uani 1 1 d . . .
U2 U 0.09718(4) 0.24737(2) 0.614776(17) 0.02395(9) Uani 1 1 d . . .
Eu Eu 0.46097(5) 0.23837(3) 0.23998(2) 0.02070(10) Uani 1 1 d . . .
O1 O 0.6677(6) 0.2725(4) 0.1215(3) 0.0237(12) Uani 1 1 d . . .
O2 O 0.7587(6) 0.3374(4) -0.0182(3) 0.0247(12) Uani 1 1 d . . .
O3 O 0.6610(6) 0.0977(4) 0.3164(3) 0.0242(11) Uani 1 1 d . . .
O4 O 0.8354(6) -0.0540(4) 0.3243(3) 0.0241(11) Uani 1 1 d . . .
O5 O 0.3832(6) 0.2615(4) 0.3825(3) 0.0259(12) Uani 1 1 d . . .
O6 O 0.3263(6) 0.1948(4) 0.5268(3) 0.0238(11) Uani 1 1 d . . .
O7 O 0.3874(7) 0.4356(4) 0.1848(3) 0.0275(12) Uani 1 1 d . . .
O8 O 0.2320(8) 0.5855(4) 0.2047(3) 0.0366(15) Uani 1 1 d . . .
O9 O 1.0676(6) 0.2831(4) -0.1312(3) 0.0281(12) Uani 1 1 d . . .
O10 O 0.6684(6) 0.1864(4) -0.1084(3) 0.0248(11) Uani 1 1 d . . .
O11 O 0.2367(7) 0.2846(4) 0.6777(3) 0.0308(13) Uani 1 1 d . . .
O12 O -0.0382(7) 0.2082(4) 0.5498(3) 0.0294(12) Uani 1 1 d . . .
O13 O 0.6640(7) 0.3509(4) 0.2748(3) 0.0314(13) Uani 1 1 d . . .
H13A H 0.6587 0.4305 0.2398 0.038 Uiso 1 1 d R . .
H13B H 0.6913 0.3439 0.3315 0.038 Uiso 1 1 d R . .
O14 O 0.9708(6) 0.0403(4) -0.1114(3) 0.0258(12) Uani 1 1 d . . .
O15 O 0.9256(6) 0.1244(4) 0.0263(3) 0.0262(12) Uani 1 1 d . . .
O16 O -0.0886(7) 0.4232(4) 0.6000(3) 0.0317(13) Uani 1 1 d . . .
O17 O 0.1631(7) 0.4050(4) 0.4851(3) 0.0350(14) Uani 1 1 d . . .
O18 O 0.9024(7) 0.2201(4) -0.2659(3) 0.0263(12) Uani 1 1 d . . .
H18 H 0.8042 0.1999 -0.2811 0.032 Uiso 1 1 d R . .
N1 N 0.3483(8) 0.2719(5) 0.0836(4) 0.0235(14) Uani 1 1 d . . .
N2 N 0.4996(7) 0.0531(4) 0.1868(4) 0.0209(13) Uani 1 1 d . . .
N3 N 0.2925(8) 0.0721(5) 0.3467(4) 0.0241(14) Uani 1 1 d . . .
N4 N 0.1379(8) 0.2935(5) 0.2437(4) 0.0270(14) Uani 1 1 d . . .
C1 C 0.3333(10) 0.1625(6) 0.0633(5) 0.0275(17) Uani 1 1 d . . .
H1A H 0.3253 0.1765 0.0008 0.033 Uiso 1 1 calc R . .
H1B H 0.2330 0.1305 0.0937 0.033 Uiso 1 1 calc R . .
C2 C 0.4789(10) 0.0783(6) 0.0905(5) 0.0262(17) Uani 1 1 d . . .
H2A H 0.4640 0.0086 0.0765 0.031 Uiso 1 1 calc R . .
H2B H 0.5784 0.1083 0.0573 0.031 Uiso 1 1 calc R . .
C3 C 0.3827(10) -0.0328(6) 0.2353(5) 0.0254(17) Uani 1 1 d . . .
H3A H 0.4257 -0.1065 0.2286 0.030 Uiso 1 1 calc R . .
H3B H 0.2776 -0.0140 0.2097 0.030 Uiso 1 1 calc R . .
C4 C 0.3558(10) -0.0389(6) 0.3325(5) 0.0274(17) Uani 1 1 d . . .
H4A H 0.2779 -0.0945 0.3609 0.033 Uiso 1 1 calc R . .
H4B H 0.4592 -0.0633 0.3592 0.033 Uiso 1 1 calc R . .
C5 C 0.1142(10) 0.0935(6) 0.3312(5) 0.0293(18) Uani 1 1 d . . .
H5A H 0.0509 0.0464 0.3803 0.035 Uiso 1 1 calc R . .
H5B H 0.0971 0.0720 0.2788 0.035 Uiso 1 1 calc R . .
C6 C 0.0517(10) 0.2155(6) 0.3202(5) 0.0276(17) Uani 1 1 d . . .
H6A H -0.0654 0.2239 0.3127 0.033 Uiso 1 1 calc R . .
H6B H 0.0663 0.2365 0.3731 0.033 Uiso 1 1 calc R . .
C7 C 0.0686(9) 0.2910(6) 0.1617(5) 0.0289(18) Uani 1 1 d . . .
H7A H -0.0365 0.3357 0.1568 0.035 Uiso 1 1 calc R . .
H7B H 0.0488 0.2137 0.1653 0.035 Uiso 1 1 calc R . .
C8 C 0.1812(9) 0.3361(6) 0.0806(5) 0.0294(18) Uani 1 1 d . . .
H8A H 0.1307 0.3315 0.0294 0.035 Uiso 1 1 calc R . .
H8B H 0.1942 0.4152 0.0744 0.035 Uiso 1 1 calc R . .
C9 C 0.4656(9) 0.3396(6) 0.0177(5) 0.0267(17) Uani 1 1 d . . .
H9A H 0.4342 0.4193 0.0112 0.032 Uiso 1 1 calc R . .
H9B H 0.4588 0.3249 -0.0386 0.032 Uiso 1 1 calc R . .
C10 C 0.6443(10) 0.3132(5) 0.0424(5) 0.0252(17) Uani 1 1 d . . .
C11 C 0.6710(9) 0.0042(6) 0.2026(5) 0.0254(17) Uani 1 1 d . . .
H11A H 0.7455 0.0419 0.1542 0.031 Uiso 1 1 calc R . .
H11B H 0.6790 -0.0753 0.2043 0.031 Uiso 1 1 calc R . .
C12 C 0.7241(9) 0.0160(6) 0.2877(5) 0.0256(17) Uani 1 1 d . . .
C13 C 0.3122(10) 0.0702(6) 0.4388(4) 0.0238(16) Uani 1 1 d . . .
H13C H 0.4041 0.0167 0.4598 0.029 Uiso 1 1 calc R . .
H13D H 0.2137 0.0439 0.4752 0.029 Uiso 1 1 calc R . .
C14 C 0.3417(9) 0.1846(6) 0.4487(5) 0.0243(17) Uani 1 1 d . . .
C15 C 0.1158(10) 0.4105(6) 0.2542(5) 0.0283(18) Uani 1 1 d . . .
H15A H 0.1061 0.4065 0.3163 0.034 Uiso 1 1 calc R . .
H15B H 0.0139 0.4475 0.2303 0.034 Uiso 1 1 calc R . .
C16 C 0.2553(10) 0.4801(6) 0.2095(5) 0.0268(18) Uani 1 1 d . . .
C17 C 1.0141(9) -0.0244(6) -0.0402(5) 0.0236(17) Uani 1 1 d . . .
C18 C -0.0733(11) 0.5046(6) 0.5335(5) 0.035(2) Uani 1 1 d . . .
O19 O 0.6003(9) 0.3262(6) -0.3319(5) 0.040(2) Uani 0.75 1 d PU . .
O20 O 0.3559(11) 0.4169(6) -0.2082(5) 0.048(2) Uani 0.75 1 d P . .
O21 O 0.7730(16) 0.3697(10) -0.5797(7) 0.046(3) Uani 0.50 1 d P . .
O22 O 0.5904(16) 0.3720(10) -0.5383(8) 0.046(3) Uani 0.50 1 d P . .
O23 O 0.4922(15) 0.4145(10) -0.4897(8) 0.046(3) Uani 0.50 1 d P . .

loop_
_atom_site_aniso_label
_atom_site_aniso_U_11
_atom_site_aniso_U_22
_atom_site_aniso_U_33
_atom_site_aniso_U_23
_atom_site_aniso_U_13
_atom_site_aniso_U_12
U1 0.02616(17) 0.01918(14) 0.01825(15) -0.00363(11) 0.00073(11) 0.00253(11)
U2 0.03172(18) 0.01910(15) 0.01804(15) -0.00341(11) 0.00181(12) 0.00298(12)
Eu 0.0233(2) 0.01885(18) 0.01849(18) -0.00432(14) 0.00005(15) 0.00099(15)
O1 0.031(3) 0.022(3) 0.016(3) -0.003(2) -0.001(2) 0.001(2)
O2 0.027(3) 0.023(3) 0.022(3) -0.006(2) 0.004(2) 0.004(2)
O3 0.025(3) 0.024(3) 0.022(3) -0.004(2) -0.005(2) 0.004(2)
O4 0.028(3) 0.014(2) 0.027(3) -0.001(2) -0.003(2) 0.001(2)
O5 0.027(3) 0.026(3) 0.025(3) -0.009(2) 0.005(2) -0.002(2)
O6 0.028(3) 0.028(3) 0.014(2) -0.005(2) 0.000(2) -0.002(2)
O7 0.034(3) 0.018(2) 0.027(3) -0.006(2) 0.001(2) 0.006(2)
O8 0.058(4) 0.024(3) 0.020(3) 0.000(2) 0.003(3) 0.008(3)
O9 0.023(3) 0.036(3) 0.025(3) -0.009(2) -0.001(2) -0.002(2)
O10 0.025(3) 0.027(3) 0.024(3) -0.010(2) 0.003(2) -0.002(2)
O11 0.045(4) 0.031(3) 0.018(3) -0.010(2) 0.004(2) -0.008(3)
O12 0.033(3) 0.029(3) 0.024(3) -0.006(2) -0.002(2) 0.004(2)
O13 0.033(3) 0.030(3) 0.031(3) -0.005(2) -0.003(2) -0.007(2)
O14 0.033(3) 0.022(3) 0.019(3) -0.004(2) -0.003(2) 0.009(2)
O15 0.035(3) 0.022(3) 0.020(3) -0.005(2) -0.002(2) 0.003(2)
O16 0.039(3) 0.021(3) 0.025(3) 0.001(2) 0.007(3) 0.008(2)
O17 0.046(4) 0.026(3) 0.027(3) -0.003(2) 0.006(3) 0.006(3)
O18 0.031(3) 0.024(3) 0.022(3) -0.005(2) -0.001(2) 0.003(2)
N1 0.025(4) 0.021(3) 0.023(3) -0.006(3) 0.003(3) 0.001(3)
N2 0.027(4) 0.017(3) 0.018(3) -0.004(2) -0.001(3) -0.003(3)
N3 0.024(4) 0.023(3) 0.024(3) -0.007(3) 0.002(3) 0.000(3)
N4 0.032(4) 0.026(3) 0.022(3) -0.006(3) -0.003(3) 0.003(3)
C1 0.035(5) 0.025(4) 0.025(4) -0.011(3) -0.006(3) 0.001(3)
C2 0.030(4) 0.026(4) 0.025(4) -0.010(3) -0.005(3) 0.000(3)
C3 0.027(4) 0.020(4) 0.027(4) -0.004(3) 0.002(3) -0.005(3)
C4 0.033(5) 0.023(4) 0.025(4) -0.006(3) 0.002(3) -0.004(3)
C5 0.026(4) 0.037(4) 0.024(4) -0.007(3) 0.005(3) -0.011(4)
C6 0.025(4) 0.030(4) 0.026(4) -0.009(3) 0.001(3) 0.003(3)
C7 0.021(4) 0.035(4) 0.031(4) -0.011(3) -0.004(3) 0.005(3)
C8 0.027(4) 0.032(4) 0.028(4) -0.005(3) -0.007(3) 0.000(4)
C9 0.027(4) 0.030(4) 0.022(4) -0.009(3) -0.002(3) 0.004(3)
C10 0.036(5) 0.012(3) 0.029(4) -0.008(3) -0.004(4) 0.000(3)
C11 0.027(4) 0.023(4) 0.024(4) -0.008(3) 0.002(3) 0.009(3)
C12 0.025(4) 0.025(4) 0.022(4) 0.000(3) 0.005(3) -0.006(3)
C13 0.032(4) 0.022(4) 0.015(3) -0.002(3) 0.000(3) -0.002(3)
C14 0.020(4) 0.023(4) 0.027(4) -0.005(3) -0.004(3) 0.007(3)
C15 0.030(5) 0.030(4) 0.024(4) -0.012(3) -0.001(3) 0.012(3)
C16 0.036(5) 0.019(4) 0.019(4) 0.001(3) -0.002(3) 0.009(3)
C17 0.022(4) 0.020(4) 0.025(4) -0.004(3) 0.002(3) 0.005(3)
C18 0.049(6) 0.028(4) 0.021(4) -0.003(3) 0.011(4) 0.006(4)
O19 0.025(4) 0.019(3) 0.062(5) 0.018(3) -0.017(3) -0.003(3)
O20 0.058(6) 0.028(4) 0.059(5) -0.001(4) -0.031(5) -0.011(4)
O21 0.045(8) 0.057(8) 0.039(7) -0.024(6) -0.007(6) 0.013(6)
O22 0.053(8) 0.044(7) 0.039(7) -0.014(6) 0.011(6) -0.010(6)
O23 0.035(7) 0.057(8) 0.049(8) -0.017(7) -0.005(6) -0.008(6)

loop_
_atom_type_symbol
_atom_type_description
_atom_type_scat_dispersion_real
_atom_type_scat_dispersion_imag
_atom_type_scat_source
C C 0.0033 0.0016 'International Tables Vol C Tables 4.2.6.8 and 6.1.1.4'
H H 0.0000 0.0000 'International Tables Vol C Tables 4.2.6.8 and 6.1.1.4'
O O 0.0106 0.0060 'International Tables Vol C Tables 4.2.6.8 and 6.1.1.4'
U U -9.6767 9.6646 'International Tables Vol C Tables 4.2.6.8 and 6.1.1.4'
Eu Eu -0.1578 3.6682 'International Tables Vol C Tables 4.2.6.8 and 6.1.1.4'
N N 0.0061 0.0033 'International Tables Vol C Tables 4.2.6.8 and 6.1.1.4'

loop_
_geom_angle_atom_site_label_1
_geom_angle_atom_site_label_2
_geom_angle_atom_site_label_3
_geom_angle
_geom_angle_site_symmetry_1
_geom_angle_site_symmetry_3
_geom_angle_publ_flag
O10 U1 O9 176.8(2) . . ?
O10 U1 O8 91.6(2) . 2_665 ?
O9 U1 O8 91.5(2) . 2_665 ?
O10 U1 O18 90.2(2) . . ?
O9 U1 O18 91.3(2) . . ?
O8 U1 O18 77.01(17) 2_665 . ?
O10 U1 O2 85.52(19) . . ?
O9 U1 O2 94.5(2) . . ?
O8 U1 O2 74.84(17) 2_665 . ?
O18 U1 O2 151.38(16) . . ?
O10 U1 O15 91.0(2) . . ?
O9 U1 O15 86.0(2) . . ?
O8 U1 O15 144.56(17) 2_665 . ?
O18 U1 O15 138.32(15) . . ?
O2 U1 O15 70.15(15) . . ?
O10 U1 O14 84.97(19) . . ?
O9 U1 O14 92.8(2) . . ?
O8 U1 O14 150.27(17) 2_665 . ?
O18 U1 O14 73.49(15) . . ?
O2 U1 O14 133.99(16) . . ?
O15 U1 O14 65.13(15) . . ?
O11 U2 O12 178.3(2) . . ?
O11 U2 O18 89.8(2) . 1_456 ?
O12 U2 O18 91.7(2) . 1_456 ?
O11 U2 O4 91.7(2) . 2_656 ?
O12 U2 O4 87.6(2) . 2_656 ?
O18 U2 O4 82.13(16) 1_456 2_656 ?
O11 U2 O6 88.3(2) . . ?
O12 U2 O6 90.0(2) . . ?
O18 U2 O6 155.35(16) 1_456 . ?
O4 U2 O6 73.38(16) 2_656 . ?
O11 U2 O17 92.8(2) . . ?
O12 U2 O17 86.8(2) . . ?
O18 U2 O17 135.78(16) 1_456 . ?
O4 U2 O17 141.80(16) 2_656 . ?
O6 U2 O17 68.87(16) . . ?
O11 U2 O16 95.3(2) . . ?
O12 U2 O16 86.0(2) . . ?
O18 U2 O16 71.45(16) 1_456 . ?
O4 U2 O16 152.60(17) 2_656 . ?
O6 U2 O16 133.19(16) . . ?
O17 U2 O16 64.35(17) . . ?
O1 Eu O5 143.89(18) . . ?
O1 Eu O7 83.34(16) . . ?
O5 Eu O7 87.09(17) . . ?
O1 Eu O3 85.49(16) . . ?
O5 Eu O3 82.92(16) . . ?
O7 Eu O3 145.40(18) . . ?
O1 Eu O13 72.36(17) . . ?
O5 Eu O13 71.68(17) . . ?
O7 Eu O13 69.35(18) . . ?
O3 Eu O13 76.06(17) . . ?
O1 Eu N2 74.64(17) . . ?
O5 Eu N2 129.68(16) . . ?
O7 Eu N2 139.71(17) . . ?
O3 Eu N2 66.52(17) . . ?
O13 Eu N2 131.31(18) . . ?
O1 Eu N1 66.01(18) . . ?
O5 Eu N1 142.22(18) . . ?
O7 Eu N1 72.12(17) . . ?
O3 Eu N1 131.31(16) . . ?
O13 Eu N1 125.38(18) . . ?
N2 Eu N1 68.20(17) . . ?
O1 Eu N4 130.52(17) . . ?
O5 Eu N4 74.75(18) . . ?
O7 Eu N4 65.83(18) . . ?
O3 Eu N4 140.78(18) . . ?
O13 Eu N4 124.34(17) . . ?
N2 Eu N4 104.31(19) . . ?
N1 Eu N4 68.05(18) . . ?
O1 Eu N3 141.55(16) . . ?
O5 Eu N3 65.63(17) . . ?
O7 Eu N3 131.37(17) . . ?
O3 Eu N3 73.13(18) . . ?
O13 Eu N3 129.46(18) . . ?
N2 Eu N3 67.64(17) . . ?
N1 Eu N3 105.02(19) . . ?
N4 Eu N3 68.40(18) . . ?
C10 O1 Eu 126.1(5) . . ?
C10 O2 U1 129.2(4) . . ?
C12 O3 Eu 122.6(5) . . ?
C12 O4 U2 143.1(5) . 2_656 ?
C14 O5 Eu 125.3(4) . . ?
C14 O6 U2 132.3(5) . . ?
C16 O7 Eu 121.5(5) . . ?
C16 O8 U1 145.6(5) . 2_665 ?
Eu O13 H13A 113.9 . . ?
Eu O13 H13B 123.8 . . ?
H13A O13 H13B 111.0 . . ?
C17 O14 U1 120.9(4) . . ?
C17 O15 U1 121.4(4) 2_755 . ?
C18 O16 U2 120.6(5) . . ?
C18 O17 U2 122.2(5) 2_566 . ?
U2 O18 U1 140.0(3) 1_654 . ?
U2 O18 H18 110.0 1_654 . ?
U1 O18 H18 109.9 . . ?
C9 N1 C1 110.0(5) . . ?
C9 N1 C8 109.2(5) . . ?
C1 N1 C8 108.3(6) . . ?
C9 N1 Eu 107.4(4) . . ?
C1 N1 Eu 111.4(4) . . ?
C8 N1 Eu 110.4(4) . . ?
C11 N2 C3 108.8(5) . . ?
C11 N2 C2 108.7(5) . . ?
C3 N2 C2 108.1(6) . . ?
C11 N2 Eu 106.5(4) . . ?
C3 N2 Eu 113.1(4) . . ?
C2 N2 Eu 111.5(4) . . ?
C4 N3 C13 109.1(5) . . ?
C4 N3 C5 109.4(6) . . ?
C13 N3 C5 109.1(6) . . ?
C4 N3 Eu 110.9(4) . . ?
C13 N3 Eu 108.3(4) . . ?
C5 N3 Eu 110.0(4) . . ?
C7 N4 C6 109.3(6) . . ?
C7 N4 C15 110.0(6) . . ?
C6 N4 C15 109.6(5) . . ?
C7 N4 Eu 112.2(4) . . ?
C6 N4 Eu 110.2(4) . . ?
C15 N4 Eu 105.5(5) . . ?
N1 C1 C2 111.9(6) . . ?
N1 C1 H1A 109.2 . . ?
C2 C1 H1A 109.2 . . ?
N1 C1 H1B 109.2 . . ?
C2 C1 H1B 109.2 . . ?
H1A C1 H1B 107.9 . . ?
N2 C2 C1 112.2(6) . . ?
N2 C2 H2A 109.2 . . ?
C1 C2 H2A 109.2 . . ?
N2 C2 H2B 109.2 . . ?
C1 C2 H2B 109.2 . . ?
H2A C2 H2B 107.9 . . ?
N2 C3 C4 112.3(6) . . ?
N2 C3 H3A 109.1 . . ?
C4 C3 H3A 109.1 . . ?
N2 C3 H3B 109.1 . . ?
C4 C3 H3B 109.1 . . ?
H3A C3 H3B 107.9 . . ?
N3 C4 C3 111.5(6) . . ?
N3 C4 H4A 109.3 . . ?
C3 C4 H4A 109.3 . . ?
N3 C4 H4B 109.3 . . ?
C3 C4 H4B 109.3 . . ?
H4A C4 H4B 108.0 . . ?
N3 C5 C6 112.7(6) . . ?
N3 C5 H5A 109.1 . . ?
C6 C5 H5A 109.1 . . ?
N3 C5 H5B 109.1 . . ?
C6 C5 H5B 109.1 . . ?
H5A C5 H5B 107.8 . . ?
N4 C6 C5 112.6(6) . . ?
N4 C6 H6A 109.1 . . ?
C5 C6 H6A 109.1 . . ?
N4 C6 H6B 109.1 . . ?
C5 C6 H6B 109.1 . . ?
H6A C6 H6B 107.8 . . ?
N4 C7 C8 112.7(7) . . ?
N4 C7 H7A 109.1 . . ?
C8 C7 H7A 109.1 . . ?
N4 C7 H7B 109.1 . . ?
C8 C7 H7B 109.1 . . ?
H7A C7 H7B 107.8 . . ?
N1 C8 C7 112.4(6) . . ?
N1 C8 H8A 109.1 . . ?
C7 C8 H8A 109.1 . . ?
N1 C8 H8B 109.1 . . ?
C7 C8 H8B 109.1 . . ?
H8A C8 H8B 107.9 . . ?
N1 C9 C10 112.8(6) . . ?
N1 C9 H9A 109.0 . . ?
C10 C9 H9A 109.0 . . ?
N1 C9 H9B 109.0 . . ?
C10 C9 H9B 109.0 . . ?
H9A C9 H9B 107.8 . . ?
O1 C10 O2 124.0(7) . . ?
O1 C10 C9 117.9(7) . . ?
O2 C10 C9 118.1(6) . . ?
N2 C11 C12 112.4(5) . . ?
N2 C11 H11A 109.1 . . ?
C12 C11 H11A 109.1 . . ?
N2 C11 H11B 109.1 . . ?
C12 C11 H11B 109.1 . . ?
H11A C11 H11B 107.9 . . ?
O3 C12 O4 123.1(7) . . ?
O3 C12 C11 118.9(6) . . ?
O4 C12 C11 117.9(6) . . ?
N3 C13 C14 113.0(6) . . ?
N3 C13 H13C 109.0 . . ?
C14 C13 H13C 109.0 . . ?
N3 C13 H13D 109.0 . . ?
C14 C13 H13D 109.0 . . ?
H13C C13 H13D 107.8 . . ?
O5 C14 O6 123.9(7) . . ?
O5 C14 C13 119.8(6) . . ?
O6 C14 C13 116.3(6) . . ?
N4 C15 C16 112.8(6) . . ?
N4 C15 H15A 109.0 . . ?
C16 C15 H15A 109.0 . . ?
N4 C15 H15B 109.0 . . ?
C16 C15 H15B 109.0 . . ?
H15A C15 H15B 107.8 . . ?
O7 C16 O8 123.1(8) . . ?
O7 C16 C15 121.2(6) . . ?
O8 C16 C15 115.6(6) . . ?
O15 C17 O14 127.6(6) 2_755 . ?
O15 C17 C17 116.1(8) 2_755 2_755 ?
O14 C17 C17 116.2(7) . 2_755 ?
O16 C18 O17 127.5(7) . 2_566 ?
O16 C18 C18 117.2(8) . 2_566 ?
O17 C18 C18 115.2(8) 2_566 2_566 ?

loop_
_geom_bond_atom_site_label_1
_geom_bond_atom_site_label_2
_geom_bond_distance
_geom_bond_site_symmetry_2
_geom_bond_publ_flag
U1 O10 1.775(5) . ?
U1 O9 1.773(5) . ?
U1 O8 2.320(5) 2_665 ?
U1 O18 2.343(5) . ?
U1 O2 2.367(4) . ?
U1 O15 2.460(5) . ?
U1 O14 2.466(4) . ?
U2 O11 1.772(5) . ?
U2 O12 1.782(5) . ?
U2 O18 2.315(5) 1_456 ?
U2 O4 2.344(4) 2_656 ?
U2 O6 2.362(5) . ?
U2 O17 2.467(5) . ?
U2 O16 2.485(5) . ?
Eu O1 2.369(5) . ?
Eu O5 2.376(5) . ?
Eu O7 2.383(5) . ?
Eu O3 2.415(5) . ?
Eu O13 2.475(5) . ?
Eu N2 2.631(5) . ?
Eu N1 2.658(6) . ?
Eu N4 2.659(6) . ?
Eu N3 2.675(6) . ?
O1 C10 1.247(8) . ?
O2 C10 1.265(9) . ?
O3 C12 1.259(8) . ?
O4 C12 1.259(8) . ?
O4 U2 2.344(4) 2_656 ?
O5 C14 1.250(8) . ?
O6 C14 1.274(8) . ?
O7 C16 1.236(9) . ?
O8 C16 1.278(8) . ?
O8 U1 2.320(5) 2_665 ?
O13 H13A 0.9848 . ?
O13 H13B 0.9332 . ?
O14 C17 1.253(8) . ?
O15 C17 1.249(8) 2_755 ?
O16 C18 1.246(9) . ?
O17 C18 1.250(9) 2_566 ?
O18 U2 2.315(5) 1_654 ?
O18 H18 0.9411 . ?
N1 C9 1.479(9) . ?
N1 C1 1.495(9) . ?
N1 C8 1.505(9) . ?
N2 C11 1.487(9) . ?
N2 C3 1.496(9) . ?
N2 C2 1.501(8) . ?
N3 C4 1.483(9) . ?
N3 C13 1.485(9) . ?
N3 C5 1.491(9) . ?
N4 C7 1.488(9) . ?
N4 C6 1.488(9) . ?
N4 C15 1.490(9) . ?
C1 C2 1.512(10) . ?
C1 H1A 0.9700 . ?
C1 H1B 0.9700 . ?
C2 H2A 0.9700 . ?
C2 H2B 0.9700 . ?
C3 C4 1.521(10) . ?
C3 H3A 0.9700 . ?
C3 H3B 0.9700 . ?
C4 H4A 0.9700 . ?
C4 H4B 0.9700 . ?
C5 C6 1.507(10) . ?
C5 H5A 0.9700 . ?
C5 H5B 0.9700 . ?
C6 H6A 0.9700 . ?
C6 H6B 0.9700 . ?
C7 C8 1.509(10) . ?
C7 H7A 0.9700 . ?
C7 H7B 0.9700 . ?
C8 H8A 0.9700 . ?
C8 H8B 0.9700 . ?
C9 C10 1.534(10) . ?
C9 H9A 0.9700 . ?
C9 H9B 0.9700 . ?
C11 C12 1.516(10) . ?
C11 H11A 0.9700 . ?
C11 H11B 0.9700 . ?
C13 C14 1.512(10) . ?
C13 H13C 0.9700 . ?
C13 H13D 0.9700 . ?
C15 C16 1.497(11) . ?
C15 H15A 0.9700 . ?
C15 H15B 0.9700 . ?
C17 O15 1.249(8) 2_755 ?
C17 C17 1.547(14) 2_755 ?
C18 O17 1.250(9) 2_566 ?
C18 C18 1.534(15) 2_566 ?

loop_
_geom_hbond_atom_site_label_D
_geom_hbond_atom_site_label_H
_geom_hbond_atom_site_label_A
_geom_hbond_distance_DH
_geom_hbond_distance_HA
_geom_hbond_distance_DA
_geom_hbond_angle_DHA
_geom_hbond_site_symmetry_A
O13 H13A O20 0.98 1.80 2.761(9) 162.8 2_665
O13 H13B O21 0.93 1.75 2.648(13) 161.8 1_556
O18 H18 O19 0.94 2.22 2.838(9) 122.6 .
